data_1510081
loop_
_publ_author_name
'Poettgen, R.'
'Hoffmann, R.D.'
'Piotrowski, H.'
'Mishra, R.'
'Kaczorowski, D.'
'Rosenhahn, C.'
'Mayer, P.'
'Mosel, B.D.'

_publ_section_title
;
 Ternary Rare Earth (RE) Gold Compounds REAuCd and RE2Au2Cd
;
_journal_name_full 'Zeitschrift fuer Anorganische und Allgemeine Chemie'
_journal_page_first 1283
_journal_page_last 1291
_journal_paper_doi 10.1002/1521-3749(200106)627:6<1283::AID-ZAAC1283>3.0.CO;2-L
_journal_volume 627
_journal_year 2001
_chemical_formula_sum 'Au Cd Yb'
_chemical_name_systematic 'Yb Au Cd'
_space_group_IT_number 62
_symmetry_space_group_name_Hall '-P 2ac 2n'
_symmetry_space_group_name_H-M 'P n m a'
_cell_angle_alpha 90
_cell_angle_beta 90
_cell_angle_gamma 90
_cell_formula_units_Z 4
_cell_length_a 7.3164
_cell_length_b 4.3294
_cell_length_c 8.758
_cell_volume 277.415
_citation_journal_id_ASTM ZAACAB
_cod_data_source_file gold_123.cif
_cod_data_source_block Au1Cd1Yb1
_cod_original_cell_volume 277.4151
_cod_original_formula_sum 'Au1 Cd1 Yb1'
_cod_database_code 1510081

loop_
_symmetry_equiv_pos_as_xyz
x,y,z
-x+1/2,-y,z+1/2
x+1/2,-y+1/2,-z+1/2
-x,y+1/2,-z
-x,-y,-z
x-1/2,y,-z-1/2
-x-1/2,y-1/2,z-1/2
x,-y-1/2,z

loop_
_atom_site_label
_atom_site_type_symbol
_atom_site_fract_x
_atom_site_fract_y
_atom_site_fract_z
_atom_site_occupancy
_atom_site_U_iso_or_equiv
Yb1 Yb 0.04325 0.25 0.6799 1 0.0
Cd1 Cd 0.1398 0.25 0.05949 1 0.0
Au1 Au 0.24977 0.25 0.36901 1 0.0
